data_7715899
loop_
_publ_author_name
'Visinescu, Diana'
'Shylin, Sergii I.'
'Shova, Sergiu'
'Novitchi, Ghenadie'
'Popescu, Delia-Laura'
'Alexandru, Maria-Gabriela'

_publ_section_title
;
 New cyanido-bridged iron(II) spin crossover coordination polymers with an
 unusual ladder-like topology: an alternative to Hofmann clathrates.
;
_journal_issue 21
_journal_name_full 'Dalton transactions (Cambridge, England : 2003)'
_journal_page_first 9062
_journal_page_last 9071
_journal_paper_doi 10.1039/d4dt00870g
_journal_volume 53
_journal_year 2024
_chemical_formula_moiety 'C36 H25 Fe N12, 2(C2 N2 Pd0.5), 3.167(H2 O)'
_chemical_formula_sum 'C40 H31.33 Fe N16 O3.17 Pd'
_chemical_formula_weight 949.03
_space_group_crystal_system triclinic
_space_group_IT_number 2
_space_group_name_Hall '-P 1'
_space_group_name_H-M_alt 'P -1'
_atom_sites_solution_hydrogens mixed
_atom_sites_solution_primary dual
_audit_creation_date 2024-01-09
_audit_creation_method
;
Olex2 1.5-ac5-024
(compiled 2022.04.12 svn.rca3783a0 for Rigaku Oxford Diffraction, GUI svn.r6498)
;
_audit_update_record
;
2024-03-21 deposited with the CCDC.	2024-04-30 downloaded from the CCDC.
;
_cell_angle_alpha 101.995(7)
_cell_angle_beta 93.012(7)
_cell_angle_gamma 102.090(6)
_cell_formula_units_Z 2
_cell_length_a 9.8400(8)
_cell_length_b 11.7209(9)
_cell_length_c 18.2393(15)
_cell_measurement_reflns_used 3643
_cell_measurement_temperature 293(2)
_cell_measurement_theta_max 26.9590
_cell_measurement_theta_min 1.8430
_cell_volume 2001.9(3)
_computing_cell_refinement 'CrysAlisPro 1.171.43.101a (Rigaku OD, 2023)'
_computing_data_collection 'CrysAlisPro system (CCD 41.123a 64-bit (release 20-01-2022))'
_computing_data_reduction 'CrysAlisPro 1.171.43.101a (Rigaku OD, 2023)'
_computing_molecular_graphics 'Olex2 1.5-ac5-024 (Dolomanov et al., 2009)'
_computing_publication_material 'Olex2 1.5-ac5-024 (Dolomanov et al., 2009)'
_computing_structure_refinement 'SHELXL 2018/3 (Sheldrick, 2015)'
_computing_structure_solution 'SHELXT  (Sheldrick, 2015)'
_diffrn_ambient_temperature 293(2)
_diffrn_detector_area_resol_mean 16.1593
_diffrn_detector_type Eos
_diffrn_measured_fraction_theta_full 0.997
_diffrn_measured_fraction_theta_max 0.847
_diffrn_measurement_details
;
List of Runs (angles in degrees, time in seconds):

  # Type    Start    End  Width  t~exp~   \w     \q     \k     \f   Frames
#--------------------------------------------------------------------------
  1  \w    -55.00 -28.00   1.00   50.00    --  -15.29 104.00-132.00   27
  2  \w    -18.00  59.00   1.00   50.00    --   17.71-104.00 126.00   77
  3  \w    -32.00  -5.00   1.00   50.00    --  -15.29  77.00   0.00   27
  4  \w    -44.00  56.00   1.00   50.00    --  -15.29  19.00 -30.00  100
  5  \w     -6.00  19.00   1.00   50.00    --  -15.29 104.00-132.00   25
  6  \w     17.00  44.00   1.00   50.00    --  -15.29  57.00 120.00   27
  7  \w    -75.00 -39.00   1.00   50.00    --  -15.29-178.00 -60.00   36
  8  \w      1.00  39.00   1.00   50.00    --   17.71  77.00-150.00   38
  9  \w     -1.00  87.00   1.00   50.00    --   17.71  38.00-120.00   88
 10  \w     -9.00  39.00   1.00   50.00    --   17.71  77.00 -30.00   48
 11  \w     40.00  68.00   1.00   50.00    --   17.71 178.00  90.00   28
;
_diffrn_measurement_device 'four-circle diffractometer'
_diffrn_measurement_device_type 'Xcalibur, Eos'
_diffrn_measurement_method '\w scans'
_diffrn_radiation_type MoK\a
_diffrn_radiation_wavelength 0.71073
_diffrn_reflns_av_unetI/netI 0.0928
_diffrn_reflns_Laue_measured_fraction_full 0.997
_diffrn_reflns_Laue_measured_fraction_max 0.847
_diffrn_reflns_limit_h_max 13
_diffrn_reflns_limit_h_min -13
_diffrn_reflns_limit_k_max 15
_diffrn_reflns_limit_k_min -15
_diffrn_reflns_limit_l_max 22
_diffrn_reflns_limit_l_min -24
_diffrn_reflns_number 10550
_diffrn_reflns_point_group_measured_fraction_full 0.997
_diffrn_reflns_point_group_measured_fraction_max 0.847
_diffrn_reflns_theta_full 25.242
_diffrn_reflns_theta_max 29.316
_diffrn_reflns_theta_min 1.823
_exptl_absorpt_coefficient_mu 0.874
_exptl_absorpt_correction_T_max 1.00000
_exptl_absorpt_correction_T_min 0.95463
_exptl_absorpt_correction_type multi-scan
_exptl_absorpt_process_details
;
CrysAlisPro 1.171.43.101a (Rigaku Oxford Diffraction, 2023)
Empirical absorption correction using spherical harmonics,
implemented in SCALE3 ABSPACK scaling algorithm.
;
_exptl_crystal_colour 'metallic dark black'
_exptl_crystal_density_diffrn 1.574
_exptl_crystal_description prism
_exptl_crystal_F_000 961
_exptl_crystal_size_max 0.15
_exptl_crystal_size_mid 0.15
_exptl_crystal_size_min 0.03
_refine_diff_density_max 0.956
_refine_diff_density_min -1.021
_refine_diff_density_rms 0.117
_refine_ls_extinction_method none
_refine_ls_goodness_of_fit_ref 1.026
_refine_ls_hydrogen_treatment constr
_refine_ls_matrix_type full
_refine_ls_number_parameters 582
_refine_ls_number_reflns 10550
_refine_ls_number_restraints 20
_refine_ls_restrained_S_all 1.027
_refine_ls_R_factor_all 0.0995
_refine_ls_R_factor_gt 0.0628
_refine_ls_shift/su_max 0.000
_refine_ls_shift/su_mean 0.000
_refine_ls_structure_factor_coef Fsqd
_refine_ls_weighting_details 'w=1/[\s^2^(Fo^2^)+(0.0778P)^2^] where P=(Fo^2^+2Fc^2^)/3'
_refine_ls_weighting_scheme calc
_refine_ls_wR_factor_gt 0.1392
_refine_ls_wR_factor_ref 0.1495
_reflns_Friedel_coverage 0.000
_reflns_number_gt 6822
_reflns_number_total 10550
_reflns_threshold_expression 'I > 2\s(I)'
_twin_special_details
;
Component 2 rotated by 179.9012\% 
around [0.00 -0.00 1.00] (reciprocal) or [0.18 0.32 0.93] (direct)
;
_cod_data_source_file d4dt00870g2.cif
_cod_data_source_block shi_6031_gaal_twin1_hklf4
_cod_depositor_comments 'Adding full bibliography for 7715897--7715901.cif.'
_cod_database_code 7715899
_shelx_shelxl_version_number 2018/3
_shelx_space_group_comment
;
The symmetry employed for this shelxl refinement is uniquely defined
by the following loop, which should always be used as a source of
symmetry information in preference to the above space-group names.
They are only intended as comments.
;
_shelx_estimated_absorpt_t_max 0.974
_shelx_estimated_absorpt_t_min 0.880
_olex2_refinement_description
;
1. Twinned data refinement
 Scales: 0.5114(11)
 0.4886(11)
2. Fixed Uiso
 At 1.2 times of:
  All C(H) groups, All N(H) groups
 At 1.5 times of:
  All O(H,H) groups
3. Restrained distances
 Pd2-C41X \\sim Pd2-C41
 with sigma of 0.01
 N16-C41 \\sim N16X-C41X
 with sigma of 0.01
4. Uiso/Uaniso restraints and constraints
Uanis(N16) \\sim Ueq, Uanis(N16X) \\sim Ueq: with sigma of 0.05 and sigma for
terminal atoms of 0.02
Uanis(O5W) \\sim Ueq: with sigma of 0.01 and sigma for terminal atoms of 0.02
Uanis(N16X) = Uanis(N16)
Uanis(C41) = Uanis(C41X)
5. Others
 Sof(N16)=Sof(C41)=1-FVAR(1)
 Sof(N16X)=Sof(C41X)=FVAR(1)
 Fixed Sof: O3W(0.5) H3WA(0.5) H3WB(0.5) O4W(0.33333) H4WA(0.33333)
 H4WB(0.33333) O5W(0.33333) H5WA(0.33333) H5WB(0.33333)
6.a Riding coordinates:
 O2W(H2WA,H2WB), O3W(H3WA,H3WB), O4W(H4WA,H4WB), O5W(H5WA,H5WB)
6.b Free rotating group:
 O1W(H1WA,H1WB)
6.c Aromatic/amide H refined with riding coordinates:
 N4(H4), C1(H1), C2(H2), C3(H3), C4(H4A), C10(H10), C11(H11), C12(H12),
 C13(H13), C15(H15), C16(H16), C17(H17), C18(H18), C19(H19), C20(H20), C21(H21),
  C22(H22), C28(H28), C29(H29), C30(H30), C31(H31), C34(H34), C35(H35),
 C36(H36), C37(H37)
;
_olex2_submission_special_instructions 'No special instructions were received'
_oxdiff_exptl_absorpt_empirical_details
;
Empirical correction (ABSPACK) includes:
- Absorption correction using spherical harmonics
- Frame scaling
;

loop_
_space_group_symop_operation_xyz
'x, y, z'
'-x, -y, -z'

loop_
_atom_site_label
_atom_site_type_symbol
_atom_site_fract_x
_atom_site_fract_y
_atom_site_fract_z
_atom_site_U_iso_or_equiv
_atom_site_adp_type
_atom_site_occupancy
_atom_site_site_symmetry_order
_atom_site_calc_flag
_atom_site_refinement_flags_posn
_atom_site_refinement_flags_adp
_atom_site_refinement_flags_occupancy
_atom_site_disorder_assembly
_atom_site_disorder_group
Fe1 Fe 0.57102(9) 0.76054(8) 0.71616(5) 0.0290(2) Uani 1 1 d . . . . .
N1 N 0.7466(5) 0.8898(5) 0.7306(3) 0.0315(12) Uani 1 1 d . . . . .
N2 N 0.6958(5) 0.6863(4) 0.7581(3) 0.0316(13) Uani 1 1 d . . . . .
N3 N 0.4431(5) 0.6070(4) 0.7233(3) 0.0305(12) Uani 1 1 d . . . . .
N4 N 0.9218(6) 0.6927(5) 0.8046(3) 0.0464(16) Uani 1 1 d . . . . .
H4 H 1.008937 0.727670 0.813519 0.056 Uiso 1 1 calc R U . . .
N5 N 0.7376(6) 0.5242(5) 0.8049(3) 0.0411(15) Uani 1 1 d . . . . .
N6 N 0.9328(6) 0.4217(6) 0.8664(4) 0.0538(17) Uani 1 1 d . . . . .
N7 N 0.4971(5) 0.8413(4) 0.8076(3) 0.0283(12) Uani 1 1 d . . . . .
N8 N 0.4569(5) 0.8417(4) 0.6725(3) 0.0280(12) Uani 1 1 d . . . . .
N9 N 0.5930(5) 0.7018(4) 0.6065(3) 0.0301(12) Uani 1 1 d . . . . .
N10 N 0.3297(5) 0.9932(5) 0.6886(3) 0.0320(13) Uani 1 1 d . . . . .
N11 N 0.3804(5) 0.9025(5) 0.5659(3) 0.0325(13) Uani 1 1 d . . . . .
N12 N 0.1819(6) 1.1258(5) 0.6233(3) 0.0410(14) Uani 1 1 d . . . . .
C1 C 0.7623(7) 1.0004(6) 0.7196(4) 0.0362(16) Uani 1 1 d . . . . .
H1 H 0.684033 1.024101 0.702702 0.043 Uiso 1 1 calc R U . . .
C2 C 0.8906(8) 1.0823(6) 0.7322(4) 0.0470(19) Uani 1 1 d . . . . .
H2 H 0.896962 1.159560 0.725223 0.056 Uiso 1 1 calc R U . . .
C3 C 1.0094(8) 1.0469(6) 0.7554(4) 0.052(2) Uani 1 1 d . . . . .
H3 H 1.097525 1.097705 0.761844 0.062 Uiso 1 1 calc R U . . .
C4 C 0.9904(7) 0.9336(6) 0.7684(4) 0.0453(19) Uani 1 1 d . . . . .
H4A H 1.066698 0.907619 0.785524 0.054 Uiso 1 1 calc R U . . .
C5 C 0.8613(7) 0.8586(6) 0.7564(4) 0.0337(15) Uani 1 1 d . . . . .
C6 C 0.8329(7) 0.7408(6) 0.7748(4) 0.0369(16) Uani 1 1 d . . . . .
C7 C 0.8743(7) 0.5874(5) 0.8211(4) 0.0346(16) Uani 1 1 d . . . . .
C8 C 0.6557(6) 0.5771(6) 0.7730(4) 0.0327(15) Uani 1 1 d . . . . .
C9 C 0.5036(7) 0.5325(6) 0.7540(4) 0.0346(16) Uani 1 1 d . . . . .
C10 C 0.4316(7) 0.4276(6) 0.7686(4) 0.0432(18) Uani 1 1 d . . . . .
H10 H 0.477381 0.378507 0.789750 0.052 Uiso 1 1 calc R U . . .
C11 C 0.2854(8) 0.3965(6) 0.7504(4) 0.050(2) Uani 1 1 d . . . . .
H11 H 0.232489 0.325665 0.758799 0.060 Uiso 1 1 calc R U . . .
C12 C 0.2232(8) 0.4722(7) 0.7204(4) 0.0482(19) Uani 1 1 d . . . . .
H12 H 0.126848 0.453446 0.708732 0.058 Uiso 1 1 calc R U . . .
C13 C 0.3036(7) 0.5780(6) 0.7069(4) 0.0398(17) Uani 1 1 d . . . . .
H13 H 0.259942 0.628940 0.686357 0.048 Uiso 1 1 calc R U . . .
C14 C 0.9709(7) 0.5358(7) 0.8613(4) 0.0462(19) Uani 1 1 d . . . . .
C15 C 1.0982(8) 0.6099(7) 0.8953(5) 0.060(2) Uani 1 1 d . . . . .
H15 H 1.121798 0.689441 0.891664 0.072 Uiso 1 1 calc R U . . .
C16 C 1.1894(9) 0.5623(9) 0.9350(6) 0.076(3) Uani 1 1 d . . . . .
H16 H 1.275754 0.609004 0.957446 0.092 Uiso 1 1 calc R U . . .
C17 C 1.1488(10) 0.4446(9) 0.9402(6) 0.074(3) Uani 1 1 d . . . . .
H17 H 1.205871 0.410189 0.966982 0.089 Uiso 1 1 calc R U . . .
C18 C 1.0191(9) 0.3789(8) 0.9040(6) 0.072(3) Uani 1 1 d . . . . .
H18 H 0.992280 0.299089 0.906875 0.087 Uiso 1 1 calc R U . . .
C19 C 0.5038(7) 0.8200(6) 0.8760(4) 0.0368(16) Uani 1 1 d . . . . .
H19 H 0.557762 0.767294 0.885303 0.044 Uiso 1 1 calc R U . . .
C20 C 0.4373(8) 0.8698(6) 0.9337(4) 0.0454(19) Uani 1 1 d . . . . .
H20 H 0.443546 0.849960 0.980351 0.054 Uiso 1 1 calc R U . . .
C21 C 0.3611(8) 0.9497(7) 0.9207(4) 0.0436(18) Uani 1 1 d . . . . .
H21 H 0.315818 0.986137 0.959297 0.052 Uiso 1 1 calc R U . . .
C22 C 0.3508(7) 0.9767(6) 0.8512(4) 0.0396(17) Uani 1 1 d . . . . .
H22 H 0.300685 1.032326 0.842344 0.047 Uiso 1 1 calc R U . . .
C23 C 0.4166(6) 0.9192(5) 0.7951(3) 0.0277(14) Uani 1 1 d . . . . .
C24 C 0.3976(6) 0.9231(5) 0.7156(3) 0.0233(13) Uani 1 1 d . . . . .
C26 C 0.4485(6) 0.8370(6) 0.5984(4) 0.0327(15) Uani 1 1 d . . . . .
C27 C 0.5221(6) 0.7518(5) 0.5587(4) 0.0305(15) Uani 1 1 d . . . . .
C28 C 0.5222(7) 0.7197(6) 0.4822(4) 0.0347(16) Uani 1 1 d . . . . .
H28 H 0.474208 0.755084 0.451202 0.042 Uiso 1 1 calc R U . . .
C29 C 0.5943(7) 0.6342(6) 0.4505(4) 0.0447(18) Uani 1 1 d . . . . .
H29 H 0.592797 0.609398 0.398557 0.054 Uiso 1 1 calc R U . . .
C30 C 0.6674(7) 0.5878(6) 0.4985(4) 0.0414(16) Uani 1 1 d . . . . .
H30 H 0.719545 0.532741 0.479470 0.050 Uiso 1 1 calc R U . . .
C31 C 0.6632(7) 0.6237(5) 0.5760(4) 0.0350(16) Uani 1 1 d . . . . .
H31 H 0.712702 0.590596 0.607648 0.042 Uiso 1 1 calc R U . . .
C32 C 0.3213(6) 0.9794(5) 0.6130(4) 0.0286(14) Uani 1 1 d . . . . .
C33 C 0.2408(6) 1.0499(5) 0.5769(4) 0.0301(15) Uani 1 1 d . . . . .
C34 C 0.2243(6) 1.0311(6) 0.4999(4) 0.0359(15) Uani 1 1 d . . . . .
H34 H 0.268409 0.978412 0.469946 0.043 Uiso 1 1 calc R U . . .
C35 C 0.1407(7) 1.0922(6) 0.4680(4) 0.0457(19) Uani 1 1 d . . . . .
H35 H 0.127649 1.081745 0.415937 0.055 Uiso 1 1 calc R U . . .
C36 C 0.0773(7) 1.1685(6) 0.5139(4) 0.0419(18) Uani 1 1 d . . . . .
H36 H 0.018304 1.209078 0.493789 0.050 Uiso 1 1 calc R U . . .
C37 C 0.1030(8) 1.1838(6) 0.5908(4) 0.0447(19) Uani 1 1 d . . . . .
H37 H 0.062343 1.238106 0.621701 0.054 Uiso 1 1 calc R U . . .
Pd2 Pd 1.000000 1.000000 1.000000 0.0422(2) Uani 1 2 d DS . P . .
N15 N 0.7804(7) 1.0931(6) 0.9098(4) 0.0542(17) Uani 1 1 d . . . . .
N16 N 0.7879(15) 0.7515(11) 0.9592(11) 0.073(4) Uani 0.600(17) 1 d D U P A 2
N16X N 0.7586(19) 0.7827(18) 1.0059(17) 0.073(4) Uani 0.400(17) 1 d D U P A 1
C40 C 0.8625(9) 1.0617(7) 0.9407(4) 0.048(2) Uani 1 1 d . . . . .
C41 C 0.864(3) 0.8394(17) 0.9745(13) 0.057(7) Uani 0.600(17) 1 d D . P A 2
C41X C 0.851(5) 0.857(3) 1.007(2) 0.057(7) Uani 0.400(17) 1 d D . P A 1
Pd1 Pd 1.000000 0.500000 0.500000 0.0428(2) Uani 1 2 d S . P . .
N13 N 0.8454(9) 0.3813(7) 0.6216(5) 0.081(3) Uani 1 1 d . . . . .
N14 N 1.1092(8) 0.7313(7) 0.6279(4) 0.071(2) Uani 1 1 d . . . . .
C38 C 0.9003(9) 0.4214(8) 0.5762(5) 0.058(2) Uani 1 1 d . . . . .
C39 C 1.0712(8) 0.6493(7) 0.5813(5) 0.049(2) Uani 1 1 d . . . . .
O2W O 0.6606(6) 1.2490(5) 0.8341(3) 0.0704(17) Uani 1 1 d . . . . .
H2WA H 0.671286 1.323433 0.852877 0.106 Uiso 1 1 d R U . . .
H2WB H 0.697836 1.222433 0.868227 0.106 Uiso 1 1 d R U . . .
O3W O 0.5340(12) 0.5885(10) 0.9553(9) 0.091(5) Uani 0.5 1 d . . P B 1
H3WA H 0.464834 0.528872 0.948498 0.137 Uiso 0.5 1 d R U P B 1
H3WB H 0.568914 0.591162 0.913878 0.137 Uiso 0.5 1 d R U P B 1
O4W O 0.5010(15) 0.6542(15) 1.0470(11) 0.060(5) Uani 0.3333 1 d . . P C 2
H4WA H 0.556416 0.636820 1.014395 0.090 Uiso 0.3333 1 d R U P C 2
H4WB H 0.515096 0.623860 1.084385 0.090 Uiso 0.3333 1 d R U P C 2
O1W O 0.6245(7) 1.2096(6) 0.6688(4) 0.0820(19) Uani 1 1 d G . . . .
H1WA H 0.621493 1.229869 0.716120 0.123 Uiso 1 1 d G U . . .
H1WB H 0.703086 1.249254 0.661118 0.123 Uiso 1 1 d G U . . .
O5W O 0.586(2) 0.7377(16) 1.1038(12) 0.087(6) Uani 0.3333 1 d . U P D 1
H5WA H 0.537008 0.777033 1.131131 0.131 Uiso 0.3333 1 d R U P D 1
H5WB H 0.534738 0.667723 1.089180 0.131 Uiso 0.3333 1 d R U P D 1

loop_
_atom_site_aniso_label
_atom_site_aniso_U_11
_atom_site_aniso_U_22
_atom_site_aniso_U_33
_atom_site_aniso_U_23
_atom_site_aniso_U_13
_atom_site_aniso_U_12
Fe1 0.0220(5) 0.0318(5) 0.0346(5) 0.0096(4) -0.0007(4) 0.0077(4)
N1 0.026(3) 0.034(3) 0.035(3) 0.009(2) 0.004(2) 0.007(2)
N2 0.021(3) 0.035(3) 0.041(3) 0.012(3) -0.003(2) 0.011(2)
N3 0.028(3) 0.031(3) 0.034(3) 0.009(2) -0.003(2) 0.006(2)
N4 0.019(3) 0.054(4) 0.067(4) 0.024(3) 0.000(3) 0.002(3)
N5 0.022(3) 0.047(4) 0.060(4) 0.024(3) -0.002(3) 0.008(3)
N6 0.039(4) 0.062(4) 0.070(5) 0.033(3) -0.001(3) 0.018(3)
N7 0.021(3) 0.022(3) 0.039(3) 0.007(2) -0.002(2) 0.000(2)
N8 0.021(3) 0.034(3) 0.031(3) 0.013(2) 0.000(2) 0.005(2)
N9 0.023(3) 0.025(3) 0.045(3) 0.011(2) 0.001(2) 0.008(2)
N10 0.024(3) 0.038(3) 0.035(3) 0.011(2) 0.005(2) 0.004(2)
N11 0.027(3) 0.034(3) 0.037(3) 0.009(3) -0.002(2) 0.009(2)
N12 0.041(3) 0.035(3) 0.051(4) 0.014(3) -0.003(3) 0.015(3)
C1 0.031(4) 0.032(4) 0.052(4) 0.015(3) 0.007(3) 0.013(3)
C2 0.042(4) 0.041(4) 0.066(5) 0.031(4) 0.016(4) 0.006(4)
C3 0.040(5) 0.041(5) 0.073(6) 0.017(4) 0.019(4) -0.001(3)
C4 0.021(4) 0.050(5) 0.067(5) 0.021(4) 0.000(3) 0.005(3)
C5 0.027(3) 0.032(4) 0.048(4) 0.020(3) 0.002(3) 0.009(3)
C6 0.027(4) 0.040(4) 0.051(4) 0.023(4) 0.003(3) 0.012(3)
C7 0.035(4) 0.023(4) 0.052(4) 0.016(3) 0.002(3) 0.014(3)
C8 0.024(3) 0.035(4) 0.040(4) 0.014(3) 0.002(3) 0.003(3)
C9 0.028(4) 0.029(4) 0.041(4) 0.003(3) -0.005(3) 0.001(3)
C10 0.038(4) 0.038(4) 0.051(4) 0.016(4) -0.009(4) 0.002(3)
C11 0.043(5) 0.037(4) 0.062(5) 0.013(4) 0.003(4) -0.012(3)
C12 0.030(4) 0.056(5) 0.058(5) 0.011(4) 0.004(4) 0.008(4)
C13 0.031(4) 0.048(4) 0.037(4) 0.003(3) -0.001(3) 0.009(3)
C14 0.027(4) 0.057(5) 0.061(5) 0.020(4) 0.002(4) 0.017(4)
C15 0.041(5) 0.044(5) 0.099(7) 0.036(5) -0.012(5) 0.006(4)
C16 0.037(5) 0.105(8) 0.092(7) 0.042(6) -0.014(5) 0.013(5)
C17 0.055(6) 0.086(7) 0.096(7) 0.046(6) -0.016(5) 0.030(5)
C18 0.047(5) 0.081(7) 0.111(8) 0.059(6) 0.012(5) 0.025(5)
C19 0.037(4) 0.035(4) 0.033(4) 0.008(3) -0.012(3) 0.000(3)
C20 0.049(5) 0.049(5) 0.031(4) 0.011(3) -0.004(4) -0.006(4)
C21 0.042(4) 0.057(5) 0.027(4) 0.002(3) 0.008(3) 0.009(4)
C22 0.028(4) 0.045(4) 0.040(4) 0.001(3) 0.002(3) 0.006(3)
C23 0.027(3) 0.026(3) 0.030(4) 0.007(3) 0.005(3) 0.005(3)
C24 0.016(3) 0.020(3) 0.034(3) 0.004(3) 0.003(3) 0.005(2)
C26 0.025(4) 0.035(4) 0.036(4) 0.009(3) 0.003(3) 0.003(3)
C27 0.021(3) 0.022(3) 0.048(4) 0.011(3) 0.005(3) 0.001(3)
C28 0.028(4) 0.037(4) 0.040(4) 0.012(3) 0.002(3) 0.005(3)
C29 0.032(4) 0.050(5) 0.042(4) -0.004(4) 0.001(3) 0.002(3)
C30 0.030(4) 0.042(4) 0.054(5) 0.007(4) 0.008(4) 0.016(3)
C31 0.035(4) 0.015(3) 0.054(5) 0.006(3) 0.001(3) 0.005(3)
C32 0.024(3) 0.020(3) 0.042(4) 0.009(3) 0.003(3) 0.003(3)
C33 0.026(3) 0.015(3) 0.048(4) 0.008(3) -0.004(3) 0.003(3)
C34 0.029(3) 0.041(4) 0.041(4) 0.017(3) 0.003(3) 0.010(3)
C35 0.044(5) 0.041(4) 0.053(5) 0.020(4) 0.001(4) 0.004(4)
C36 0.034(4) 0.028(4) 0.065(5) 0.021(4) -0.009(4) 0.005(3)
C37 0.039(4) 0.031(4) 0.066(5) 0.010(4) 0.004(4) 0.013(3)
Pd2 0.0352(5) 0.0435(5) 0.0518(5) 0.0190(4) 0.0092(4) 0.0082(4)
N15 0.056(4) 0.056(4) 0.060(4) 0.029(3) 0.006(3) 0.018(4)
N16 0.064(7) 0.044(6) 0.110(11) 0.026(7) -0.003(7) 0.007(5)
N16X 0.064(7) 0.044(6) 0.110(11) 0.026(7) -0.003(7) 0.007(5)
C40 0.052(5) 0.048(5) 0.051(5) 0.020(4) 0.021(4) 0.014(4)
C41 0.061(8) 0.029(7) 0.08(2) 0.021(10) -0.010(12) -0.003(7)
C41X 0.061(8) 0.029(7) 0.08(2) 0.021(10) -0.010(12) -0.003(7)
Pd1 0.0281(4) 0.0426(5) 0.0607(6) 0.0173(4) -0.0024(4) 0.0108(4)
N13 0.074(6) 0.084(6) 0.094(6) 0.048(5) 0.024(5) 0.008(5)
N14 0.081(6) 0.047(5) 0.085(5) 0.014(4) -0.012(5) 0.018(4)
C38 0.049(5) 0.056(6) 0.072(6) 0.014(5) -0.002(5) 0.023(4)
C39 0.052(5) 0.038(5) 0.063(6) 0.021(4) -0.001(4) 0.018(4)
O2W 0.067(4) 0.056(4) 0.085(4) 0.015(3) -0.017(3) 0.013(3)
O3W 0.053(8) 0.062(8) 0.168(14) 0.057(9) -0.007(9) 0.005(6)
O4W 0.024(8) 0.061(11) 0.088(13) 0.020(10) 0.006(8) -0.007(8)
O1W 0.075(5) 0.094(5) 0.078(4) 0.034(4) -0.003(4) 0.008(4)
O5W 0.111(14) 0.044(10) 0.128(14) 0.039(10) 0.063(12) 0.033(10)

loop_
_atom_type_symbol
_atom_type_description
_atom_type_scat_dispersion_real
_atom_type_scat_dispersion_imag
_atom_type_scat_source
C C 0.0033 0.0016 'International Tables Vol C Tables 4.2.6.8 and 6.1.1.4'
H H 0.0000 0.0000 'International Tables Vol C Tables 4.2.6.8 and 6.1.1.4'
Fe Fe 0.3463 0.8444 'International Tables Vol C Tables 4.2.6.8 and 6.1.1.4'
N N 0.0061 0.0033 'International Tables Vol C Tables 4.2.6.8 and 6.1.1.4'
O O 0.0106 0.0060 'International Tables Vol C Tables 4.2.6.8 and 6.1.1.4'
Pd Pd -0.9988 1.0072 'International Tables Vol C Tables 4.2.6.8 and 6.1.1.4'

loop_
_geom_angle_atom_site_label_1
_geom_angle_atom_site_label_2
_geom_angle_atom_site_label_3
_geom_angle
_geom_angle_site_symmetry_1
_geom_angle_site_symmetry_3
_geom_angle_publ_flag
N1 Fe1 N9 92.4(2) . . ?
N2 Fe1 N1 80.0(2) . . ?
N2 Fe1 N3 79.1(2) . . ?
N2 Fe1 N7 101.6(2) . . ?
N2 Fe1 N9 98.9(2) . . ?
N3 Fe1 N1 158.9(2) . . ?
N3 Fe1 N9 93.6(2) . . ?
N7 Fe1 N1 93.1(2) . . ?
N7 Fe1 N3 88.3(2) . . ?
N7 Fe1 N9 159.4(2) . . ?
N8 Fe1 N1 96.3(2) . . ?
N8 Fe1 N2 176.1(2) . . ?
N8 Fe1 N3 104.6(2) . . ?
N8 Fe1 N7 79.9(2) . . ?
N8 Fe1 N9 79.8(2) . . ?
C1 N1 Fe1 128.6(4) . . ?
C1 N1 C5 117.2(6) . . ?
C5 N1 Fe1 114.2(4) . . ?
C6 N2 Fe1 120.8(4) . . ?
C8 N2 Fe1 122.4(4) . . ?
C8 N2 C6 116.7(5) . . ?
C9 N3 Fe1 115.3(4) . . ?
C13 N3 Fe1 126.0(5) . . ?
C13 N3 C9 118.4(6) . . ?
C6 N4 C7 117.7(6) . . ?
C8 N5 C7 114.6(5) . . ?
C18 N6 C14 118.2(7) . . ?
C19 N7 Fe1 128.2(4) . . ?
C19 N7 C23 116.6(6) . . ?
C23 N7 Fe1 114.8(4) . . ?
C24 N8 Fe1 121.1(4) . . ?
C26 N8 Fe1 121.3(4) . . ?
C26 N8 C24 116.8(5) . . ?
C27 N9 Fe1 113.7(4) . . ?
C31 N9 Fe1 128.7(5) . . ?
C31 N9 C27 117.6(6) . . ?
C24 N10 C32 115.4(6) . . ?
C26 N11 C32 115.6(5) . . ?
C37 N12 C33 116.2(6) . . ?
N1 C1 C2 123.0(6) . . ?
C1 C2 C3 119.1(6) . . ?
C4 C3 C2 117.0(7) . . ?
C5 C4 C3 120.9(7) . . ?
N1 C5 C4 122.7(6) . . ?
N1 C5 C6 113.9(6) . . ?
C4 C5 C6 123.3(6) . . ?
N2 C6 C5 110.9(5) . . ?
N4 C6 N2 122.5(6) . . ?
N4 C6 C5 126.6(6) . . ?
N4 C7 N5 123.9(6) . . ?
N4 C7 C14 118.8(6) . . ?
N5 C7 C14 117.3(6) . . ?
N2 C8 C9 109.8(5) . . ?
N5 C8 N2 124.5(6) . . ?
N5 C8 C9 125.5(6) . . ?
N3 C9 C8 113.2(6) . . ?
N3 C9 C10 123.8(6) . . ?
C10 C9 C8 122.9(6) . . ?
C9 C10 C11 117.7(6) . . ?
C12 C11 C10 118.9(7) . . ?
C11 C12 C13 120.3(7) . . ?
N3 C13 C12 120.9(7) . . ?
N6 C14 C7 119.4(6) . . ?
N6 C14 C15 122.3(7) . . ?
C15 C14 C7 118.3(7) . . ?
C14 C15 C16 118.7(7) . . ?
C17 C16 C15 118.6(8) . . ?
C16 C17 C18 117.8(8) . . ?
N6 C18 C17 124.4(8) . . ?
N7 C19 C20 124.7(7) . . ?
C19 C20 C21 117.7(6) . . ?
C20 C21 C22 120.6(7) . . ?
C23 C22 C21 118.1(6) . . ?
N7 C23 C24 112.8(5) . . ?
C22 C23 N7 122.1(6) . . ?
C22 C23 C24 124.7(6) . . ?
N8 C24 C23 110.6(5) . . ?
N10 C24 N8 124.1(6) . . ?
N10 C24 C23 125.3(6) . . ?
N8 C26 C27 112.0(5) . . ?
N11 C26 N8 123.5(6) . . ?
N11 C26 C27 124.5(6) . . ?
N9 C27 C26 112.9(6) . . ?
C28 C27 N9 121.6(6) . . ?
C28 C27 C26 125.5(6) . . ?
C27 C28 C29 120.1(6) . . ?
C30 C29 C28 117.8(7) . . ?
C29 C30 C31 119.6(6) . . ?
N9 C31 C30 123.3(6) . . ?
N10 C32 N11 124.6(6) . . ?
N10 C32 C33 119.5(6) . . ?
N11 C32 C33 116.0(6) . . ?
N12 C33 C32 116.1(6) . . ?
N12 C33 C34 123.8(6) . . ?
C34 C33 C32 119.9(6) . . ?
C33 C34 C35 118.3(7) . . ?
C36 C35 C34 119.0(7) . . ?
C35 C36 C37 118.4(7) . . ?
N12 C37 C36 124.1(7) . . ?
C40 Pd2 C40 180.0 2_777 . ?
C41 Pd2 C40 92.2(10) 2_777 . ?
C41 Pd2 C40 87.8(10) . . ?
C41 Pd2 C41 180.0 2_777 . ?
C41X Pd2 C40 91.3(17) 2_777 2_777 ?
C41X Pd2 C40 88.7(17) . 2_777 ?
C41X Pd2 C40 88.7(17) 2_777 . ?
C41X Pd2 C40 91.3(17) . . ?
C41X Pd2 C41X 180(3) 2_777 . ?
N15 C40 Pd2 176.2(7) . . ?
N16 C41 Pd2 178(3) . . ?
N16X C41X Pd2 172(5) . . ?
C38 Pd1 C38 180.0(4) 2_766 . ?
C38 Pd1 C39 89.2(3) . . ?
C38 Pd1 C39 90.8(3) . 2_766 ?
C38 Pd1 C39 90.8(3) 2_766 . ?
C38 Pd1 C39 89.2(3) 2_766 2_766 ?
C39 Pd1 C39 180.0 2_766 . ?
N13 C38 Pd1 177.1(9) . . ?
N14 C39 Pd1 178.3(8) . . ?

loop_
_geom_bond_atom_site_label_1
_geom_bond_atom_site_label_2
_geom_bond_distance
_geom_bond_site_symmetry_2
_geom_bond_publ_flag
Fe1 N1 2.009(5) . ?
Fe1 N2 1.864(5) . ?
Fe1 N3 2.001(5) . ?
Fe1 N7 1.992(5) . ?
Fe1 N8 1.862(5) . ?
Fe1 N9 2.014(5) . ?
N1 C1 1.332(8) . ?
N1 C5 1.348(7) . ?
N2 C6 1.355(8) . ?
N2 C8 1.346(8) . ?
N3 C9 1.349(8) . ?
N3 C13 1.344(8) . ?
N4 C6 1.291(8) . ?
N4 C7 1.326(8) . ?
N5 C7 1.377(8) . ?
N5 C8 1.297(8) . ?
N6 C14 1.335(9) . ?
N6 C18 1.306(9) . ?
N7 C19 1.322(8) . ?
N7 C23 1.373(7) . ?
N8 C24 1.356(7) . ?
N8 C26 1.338(8) . ?
N9 C27 1.382(8) . ?
N9 C31 1.311(8) . ?
N10 C24 1.314(7) . ?
N10 C32 1.349(8) . ?
N11 C26 1.326(8) . ?
N11 C32 1.357(8) . ?
N12 C33 1.341(8) . ?
N12 C37 1.326(9) . ?
C1 C2 1.392(9) . ?
C2 C3 1.393(10) . ?
C3 C4 1.373(9) . ?
C4 C5 1.362(9) . ?
C5 C6 1.462(9) . ?
C7 C14 1.470(9) . ?
C8 C9 1.475(9) . ?
C9 C10 1.370(9) . ?
C10 C11 1.411(9) . ?
C11 C12 1.362(10) . ?
C12 C13 1.400(10) . ?
C14 C15 1.395(10) . ?
C15 C16 1.396(10) . ?
C16 C17 1.378(12) . ?
C17 C18 1.395(12) . ?
C19 C20 1.361(10) . ?
C20 C21 1.365(10) . ?
C21 C22 1.373(10) . ?
C22 C23 1.373(9) . ?
C23 C24 1.465(9) . ?
C26 C27 1.450(9) . ?
C27 C28 1.368(9) . ?
C28 C29 1.394(9) . ?
C29 C30 1.368(10) . ?
C30 C31 1.394(10) . ?
C32 C33 1.479(8) . ?
C33 C34 1.371(10) . ?
C34 C35 1.378(9) . ?
C35 C36 1.366(10) . ?
C36 C37 1.378(10) . ?
Pd2 C40 2.026(8) 2_777 ?
Pd2 C40 2.026(8) . ?
Pd2 C41 2.016(10) . ?
Pd2 C41 2.016(10) 2_777 ?
Pd2 C41X 2.017(12) 2_777 ?
Pd2 C41X 2.017(12) . ?
N15 C40 1.127(9) . ?
N16 C41 1.112(12) . ?
N16X C41X 1.112(13) . ?
Pd1 C38 2.009(10) 2_766 ?
Pd1 C38 2.009(10) . ?
Pd1 C39 2.013(9) . ?
Pd1 C39 2.013(9) 2_766 ?
N13 C38 1.142(10) . ?
N14 C39 1.123(9) . ?

loop_
_twin_individual_id
_twin_individual_mass_fraction_refined
1 0.5114(11)
2 0.4886(11)
